data_7241704
loop_
_publ_author_name
'Scholten, Kevin'
'Engelage, Elric'
'Merten, Christian'

_publ_section_title
;
 Basis set dependence of S[double bond, length as m-dash]O stretching
 frequencies and its consequences for IR and VCD spectra predictions.
;
_journal_issue 48
_journal_name_full 'Physical chemistry chemical physics : PCCP'
_journal_page_first 27979
_journal_page_last 27986
_journal_paper_doi 10.1039/d0cp05420h
_journal_volume 22
_journal_year 2020
_chemical_absolute_configuration syn
_chemical_formula_sum 'C12 H17 N O2 S'
_chemical_formula_weight 239.32
_chemical_name_systematic (S)-2-Isopropyl-1-tosylaziridine
_space_group_crystal_system orthorhombic
_space_group_IT_number 19
_space_group_name_Hall 'P 2ac 2ab'
_space_group_name_H-M_alt 'P 21 21 21'
_atom_sites_solution_hydrogens geom
_atom_sites_solution_primary 'dual space'
_atom_sites_solution_secondary difmap
_audit_creation_method SHELXL-2018/3
_audit_update_record
;
2020-10-05 deposited with the CCDC.	2020-11-23 downloaded from the CCDC.
;
_cell_angle_alpha 90
_cell_angle_beta 90
_cell_angle_gamma 90
_cell_formula_units_Z 4
_cell_length_a 6.27149(10)
_cell_length_b 13.8374(3)
_cell_length_c 14.1502(2)
_cell_measurement_reflns_used 2170
_cell_measurement_temperature 170(2)
_cell_measurement_theta_max 66.5
_cell_measurement_theta_min 4.5
_cell_volume 1227.97(4)
_computing_cell_refinement 'CrysAlisPro 1.171.40.67a (Rigaku OD, 2019)'
_computing_data_collection 'CrysAlisPro 1.171.40.67a (Rigaku OD, 2019)'
_computing_data_reduction 'CrysAlisPro 1.171.40.67a (Rigaku OD, 2019)'
_computing_molecular_graphics
;
 Diamond 4 - Crystal and Molecular Structure Visualization
  Crystal Impact - Dr. H. Putz & Dr. K. Brandenburg GbR, 
  Kreuzherrenstr. 102, 53227 Bonn, Germany
  http://www.crystalimpact.com/diamond
 Mercury CSD 2.0 - New Features for the Visualization 
 and Investigation of Crystal Structures
  C. F. Macrae, I. J. Bruno, J. A. Chisholm, P. R. Edgington, P. McCabe,
  E. Pidcock, 
  L. Rodriguez-Monge, R. Taylor, J. van de Streek and P. A. Wood, 
  J. Appl. Cryst., 41, 466-470, 2008
;
_computing_publication_material 'WinGX L. J. Farrugia, J. Appl. Crystallogr., 1999, 32, 837-838.'
_computing_structure_refinement 'SHELXL-2018/3 (Sheldrick, 2018)'
_computing_structure_solution
;
 shelXT  G. M. Sheldrick, Acta Crystallogr., Sect. A: Found. Crystallogr.,
 2008, 64, 112-122.
 shelXle C. B. Huebschle, G. M. Sheldrick and B. Dittrich J. Appl. Cryst.
  (2011). 44, 1281-1284
;
_diffrn_ambient_environment N~2~
_diffrn_ambient_temperature 170.00(10)
_diffrn_detector 'Hybrid Pixel Array Detector'
_diffrn_detector_area_resol_mean 10.0000
_diffrn_detector_type HyPix
_diffrn_measured_fraction_theta_full 0.999
_diffrn_measured_fraction_theta_max 0.999
_diffrn_measurement_details
;
List of Runs (angles in degrees, time in seconds):

  # Type    Start    End  Width  t~exp~   \w     \q     \k     \f   Frames
#--------------------------------------------------------------------------
  1  \w     27.00  55.00   0.25    0.20    --   47.45  77.00  90.00  112
  2  \w     29.00  59.00   0.25    0.20    --   47.45  77.00 150.00  120
  3  \w     71.00 102.00   0.25    0.20    --   47.45  77.00 150.00  124
  4  \w     84.00 111.00   0.25    0.20    --   47.45  77.00  90.00  108
  5  \w    137.00 163.00   0.25    0.90    --  105.24  84.00  12.00  104
  6  \w    113.00 177.00   0.25    0.90    --  105.24  61.00 -30.00  256
  7  \w    132.00 177.00   0.25    0.90    --  105.24  30.00-150.00  180
  8  \w     97.00 136.00   0.25    0.90    --  105.24  15.00 -60.00  156
  9  \w    105.00 153.00   0.25    0.90    --  105.24  45.00   0.00  192
 10  \w     96.00 133.00   0.25    0.90    --  105.24  61.00  90.00  148
 11  \w     96.00 167.00   0.25    0.90    --  105.24  45.00  60.00  284
 12  \w    144.00 170.00   0.25    0.90    --  105.24  15.00 164.95  104
 13  \w     92.00 138.00   0.25    0.90    --  105.24  15.00 164.95  184
 14  \w     83.00 171.00   0.25    0.90    --  105.24  77.00  60.00  352
 15  \w     85.00 129.00   0.25    0.90    --  105.24  77.00 -60.00  176
 16  \w     91.00 132.00   0.25    0.90    --  105.24  61.00-180.00  164
 17  \w     46.00  72.00   0.25    0.20    --   47.45  77.00-180.00  104
 18  \w     34.00  99.00   0.25    0.20    --   47.45  57.00-120.00  260
 19  \w     27.00  66.00   0.25    0.20    --   47.45  77.00   0.00  156
 20  \w     26.00  57.00   0.25    0.20    --   47.45  77.00 120.00  124
 21  \w    -33.00  19.00   0.25    0.20    --  -47.45  84.00  12.00  208
 22  \w    -73.00 -36.00   0.25    0.20    --  -47.45  84.00  12.00  148
 23  \w     33.00  63.00   0.25    0.90    --  105.24 -61.00 -60.00  120
 24  \w     35.00 106.00   0.25    0.90    --  105.24 -94.00   0.00  284
 25  \w     66.00 106.00   0.25    0.90    --  105.24 -94.00 120.00  160
 26  \w     36.00 110.00   0.25    0.90    --  105.24-125.00 150.00  296
 27  \w    -21.00  42.00   0.25    0.20    --   47.45 -84.00-107.00  252
 28  \w     41.00 111.00   0.25    0.90    --  105.24-125.00-120.00  280
 29  \w     33.00  75.00   0.25    0.90    --  105.24 -62.00 -97.34  168
 30  \w     33.00 119.00   0.25    0.90    --  105.24 -84.00-107.00  344
 31  \w    -73.00 -47.00   0.25    0.90    --  -86.25  84.00  12.00  104
 32  \w   -108.00 -69.00   0.25    0.90    --  -86.25 -63.00 140.75  156
 33  \w    -87.00 -62.00   0.25    0.90    --  -86.25 -79.00 129.46  100
 34  \w    -89.00 -63.00   0.25    0.90    --  -86.25 -77.00  90.00  104
 35  \w    -92.00 -63.00   0.25    0.90    --  -86.25 -77.00 150.00  116
 36  \w   -105.00 -65.00   0.25    0.90    --  -86.25 -73.00  72.43  160
 37  \w    -90.00 -65.00   0.25    0.90    --  -86.25 -77.00  30.00  100
 38  \w    -94.00 -68.00   0.25    0.90    --  -86.25 -67.00  23.57  104
 39  \w    -90.00 -64.00   0.25    0.90    --  -86.25 -77.00   0.00  104
 40  \w    -80.00 -25.00   0.25    0.20    --  -47.45 -77.00   0.00  220
 41  \w   -102.00 -76.00   0.25    0.90    --  -86.25 -61.00 150.00  104
 42  \w   -103.00 -65.00   0.25    0.90    --  -86.25 -73.00 178.81  152
 43  \w   -144.00-117.00   0.25    0.90    --  -86.25 -77.00 150.00  108
 44  \w   -155.00-117.00   0.25    0.90    --  -86.25 -73.00 178.81  152
 45  \w   -119.00 -83.00   0.25    0.20    --  -47.45 -77.00   0.00  144
 46  \w   -117.00 -91.00   0.25    0.20    --  -47.45-125.00 -30.00  104
 47  \w   -128.00-102.00   0.25    0.90    --  -86.25 -84.00-107.00  104
 48  \w   -104.00 -65.00   0.25    0.90    --  -86.25 -77.00 -30.00  156
 49  \w   -108.00 -70.00   0.25    0.90    --  -86.25 -60.00  10.06  152
 50  \w   -148.00-122.00   0.25    0.90    --  -86.25 -77.00 -30.00  104
 51  \w   -158.00-119.00   0.25    0.90    --  -86.25 -77.00   0.00  156
 52  \w   -158.00-122.75   0.25    0.90    --  -86.25 -30.00 -60.00  141
;
_diffrn_measurement_device 'four-circle diffractometer'
_diffrn_measurement_device_type 'XtaLAB Synergy, Dualflex, HyPix'
_diffrn_measurement_method '\w scans'
_diffrn_orient_matrix_type 'CrysAlisPro convention (1999,Acta A55,543-557)'
_diffrn_orient_matrix_UB_11 0.1460228000
_diffrn_orient_matrix_UB_12 -0.0024737000
_diffrn_orient_matrix_UB_13 -0.0875740000
_diffrn_orient_matrix_UB_21 -0.1587050000
_diffrn_orient_matrix_UB_22 -0.0677910000
_diffrn_orient_matrix_UB_23 -0.0500939000
_diffrn_orient_matrix_UB_31 -0.1177669000
_diffrn_orient_matrix_UB_32 0.0883079000
_diffrn_orient_matrix_UB_33 -0.0409839000
_diffrn_radiation_monochromator mirror
_diffrn_radiation_probe x-ray
_diffrn_radiation_type 'Cu K\a'
_diffrn_radiation_wavelength 1.54184
_diffrn_reflns_av_R_equivalents 0.0591
_diffrn_reflns_av_unetI/netI 0.0294
_diffrn_reflns_Laue_measured_fraction_full 0.999
_diffrn_reflns_Laue_measured_fraction_max 0.999
_diffrn_reflns_limit_h_max 7
_diffrn_reflns_limit_h_min -7
_diffrn_reflns_limit_k_max 16
_diffrn_reflns_limit_k_min -14
_diffrn_reflns_limit_l_max 16
_diffrn_reflns_limit_l_min -16
_diffrn_reflns_number 17363
_diffrn_reflns_point_group_measured_fraction_full 1.000
_diffrn_reflns_point_group_measured_fraction_max 1.000
_diffrn_reflns_theta_full 66.489
_diffrn_reflns_theta_max 66.489
_diffrn_reflns_theta_min 4.469
_diffrn_source 'micro-focus sealed X-ray tube'
_diffrn_source_type 'PhotonJet (Cu) X-ray Source'
_exptl_absorpt_coefficient_mu 2.228
_exptl_absorpt_correction_T_max 1.00000
_exptl_absorpt_correction_T_min 0.38717
_exptl_absorpt_correction_type multi-scan
_exptl_absorpt_process_details
;
CrysAlisPro 1.171.40.67a (Rigaku Oxford Diffraction, 2019)
Empirical absorption correction using spherical harmonics,
 implemented in SCALE3 ABSPACK scaling algorithm.
;
_exptl_crystal_colour 'clear colourless'
_exptl_crystal_density_diffrn 1.295
_exptl_crystal_description 'cut needle'
_exptl_crystal_F_000 512
_exptl_crystal_recrystallization_method 'Re-crystallisation from solvent: Crystallized from diethylether at -20\%C'
_exptl_crystal_size_max 0.309
_exptl_crystal_size_mid 0.258
_exptl_crystal_size_min 0.141
_refine_diff_density_max 0.373
_refine_diff_density_min -0.436
_refine_diff_density_rms 0.056
_refine_ls_abs_structure_details
;
 Flack x determined using 846 quotients [(I+)-(I-)]/[(I+)+(I-)]
 (Parsons, Flack and Wagner, Acta Cryst. B69 (2013) 249-259).
;
_refine_ls_abs_structure_Flack -0.009(10)
_refine_ls_extinction_method none
_refine_ls_goodness_of_fit_ref 1.073
_refine_ls_hydrogen_treatment constr
_refine_ls_matrix_type full
_refine_ls_number_parameters 148
_refine_ls_number_reflns 2170
_refine_ls_number_restraints 0
_refine_ls_restrained_S_all 1.073
_refine_ls_R_factor_all 0.0325
_refine_ls_R_factor_gt 0.0315
_refine_ls_shift/su_max 0.001
_refine_ls_shift/su_mean 0.000
_refine_ls_structure_factor_coef Fsqd
_refine_ls_weighting_details 'w=1/[\s^2^(Fo^2^)+(0.0555P)^2^+0.1743P] where P=(Fo^2^+2Fc^2^)/3'
_refine_ls_weighting_scheme calc
_refine_ls_wR_factor_gt 0.0833
_refine_ls_wR_factor_ref 0.0840
_reflns_Friedel_coverage 0.694
_reflns_Friedel_fraction_full 1.000
_reflns_Friedel_fraction_max 1.000
_reflns_number_gt 2108
_reflns_number_total 2170
_reflns_threshold_expression 'I > 2\s(I)'
_cod_data_source_file d0cp05420h2.cif
_cod_data_source_block oc2m-ks-unla_cu
_cod_depositor_comments
;
The following automatic conversions were performed:

data item '_atom_sites_solution_secondary' value 'diffmap' was
changed to 'difmap'.

Automatic conversion script
Id: cif_fix_values 7556 2019-12-06 15:28:31Z antanas 

 Adding full bibliography for 7241704.cif.
;
_cod_database_code 7241704
_shelx_shelxl_version_number 2018/3
_shelx_space_group_comment
;
The symmetry employed for this shelxl refinement is uniquely defined
by the following loop, which should always be used as a source of
symmetry information in preference to the above space-group names.
They are only intended as comments.
;
_oxdiff_exptl_absorpt_empirical_full_min 0.474
_oxdiff_exptl_absorpt_empirical_full_max 2.581
_oxdiff_exptl_absorpt_empirical_details
;
Empirical correction (ABSPACK) includes:
- Absorption correction using spherical harmonics
- Frame scaling
;

loop_
_space_group_symop_operation_xyz
'x, y, z'
'-x+1/2, -y, z+1/2'
'-x, y+1/2, -z+1/2'
'x+1/2, -y+1/2, -z'

loop_
_atom_site_label
_atom_site_type_symbol
_atom_site_fract_x
_atom_site_fract_y
_atom_site_fract_z
_atom_site_U_iso_or_equiv
_atom_site_adp_type
_atom_site_occupancy
_atom_site_site_symmetry_order
_atom_site_calc_flag
_atom_site_refinement_flags_posn
_atom_site_refinement_flags_adp
_atom_site_refinement_flags_occupancy
_atom_site_disorder_assembly
_atom_site_disorder_group
S1 S 0.32103(9) 0.53940(4) 0.57600(4) 0.02889(19) Uani 1 1 d . . . . .
O1 O 0.0919(3) 0.54158(14) 0.57357(12) 0.0364(4) Uani 1 1 d . . . . .
N1 N 0.4010(3) 0.63288(15) 0.51105(14) 0.0287(5) Uani 1 1 d . . . . .
C1 C 0.6088(5) 0.6641(2) 0.96553(19) 0.0425(7) Uani 1 1 d . . . . .
H1A H 0.510848 0.639147 1.013693 0.064 Uiso 1 1 calc R U . . .
H1B H 0.607922 0.734878 0.967045 0.064 Uiso 1 1 calc R U . . .
H1C H 0.753243 0.640520 0.978375 0.064 Uiso 1 1 calc R U . . .
C10 C 0.3555(4) 0.68158(18) 0.33890(16) 0.0301(5) Uani 1 1 d . . . . .
H10 H 0.392315 0.748144 0.361074 0.036 Uiso 1 1 calc R U . . .
C11 C 0.1145(4) 0.6734(2) 0.3317(2) 0.0374(6) Uani 1 1 d . . . . .
H11A H 0.050274 0.688217 0.393122 0.056 Uiso 1 1 calc R U . . .
H11B H 0.075919 0.607440 0.312985 0.056 Uiso 1 1 calc R U . . .
H11C H 0.061750 0.719115 0.284255 0.056 Uiso 1 1 calc R U . . .
C12 C 0.4646(5) 0.6640(2) 0.24369(18) 0.0385(6) Uani 1 1 d . . . . .
H12A H 0.619289 0.670450 0.251138 0.058 Uiso 1 1 calc R U . . .
H12B H 0.413590 0.711498 0.197585 0.058 Uiso 1 1 calc R U . . .
H12C H 0.430736 0.598704 0.221394 0.058 Uiso 1 1 calc R U . . .
C2 C 0.5385(4) 0.62981(19) 0.86958(18) 0.0319(5) Uani 1 1 d . . . . .
O2 O 0.4263(3) 0.45129(13) 0.54928(13) 0.0395(5) Uani 1 1 d . . . . .
C3 C 0.6786(4) 0.58474(19) 0.80734(17) 0.0336(6) Uani 1 1 d . . . . .
H3 H 0.821134 0.573115 0.827089 0.040 Uiso 1 1 calc R U . . .
C4 C 0.6172(4) 0.55630(19) 0.71764(18) 0.0326(6) Uani 1 1 d . . . . .
H4 H 0.715676 0.525722 0.676289 0.039 Uiso 1 1 calc R U . . .
C6 C 0.2635(4) 0.61727(18) 0.75016(17) 0.0312(5) Uani 1 1 d . . . . .
H6 H 0.120920 0.628479 0.730251 0.037 Uiso 1 1 calc R U . . .
C5 C 0.4079(4) 0.57347(18) 0.68928(17) 0.0284(5) Uani 1 1 d . . . . .
C7 C 0.3274(4) 0.64444(19) 0.83955(17) 0.0337(5) Uani 1 1 d . . . . .
H7 H 0.227487 0.673403 0.881320 0.040 Uiso 1 1 calc R U . . .
C9 C 0.4396(4) 0.60978(18) 0.40936(17) 0.0292(5) Uani 1 1 d . . . . .
H9 H 0.417226 0.540497 0.391885 0.035 Uiso 1 1 calc R U . . .
C8 C 0.6232(4) 0.6279(2) 0.47266(17) 0.0346(6) Uani 1 1 d . . . . .
H8A H 0.702049 0.689326 0.464796 0.042 Uiso 1 1 calc R U . . .
H8AB H 0.712229 0.571851 0.491074 0.042 Uiso 1 1 calc R U . . .

loop_
_atom_site_aniso_label
_atom_site_aniso_U_11
_atom_site_aniso_U_22
_atom_site_aniso_U_33
_atom_site_aniso_U_23
_atom_site_aniso_U_13
_atom_site_aniso_U_12
S1 0.0277(3) 0.0291(3) 0.0298(3) 0.0010(2) 0.0007(2) -0.0015(2)
O1 0.0254(9) 0.0483(10) 0.0354(10) 0.0039(10) -0.0022(7) -0.0064(8)
N1 0.0272(10) 0.0320(11) 0.0269(10) -0.0012(8) 0.0021(8) -0.0020(8)
C1 0.0424(15) 0.0490(17) 0.0360(14) 0.0011(12) -0.0054(12) -0.0023(13)
C10 0.0338(14) 0.0280(12) 0.0284(12) 0.0001(10) 0.0010(10) -0.0037(10)
C11 0.0325(14) 0.0381(14) 0.0416(14) 0.0015(12) -0.0026(11) 0.0013(11)
C12 0.0431(15) 0.0423(15) 0.0301(13) -0.0018(11) 0.0045(11) -0.0046(12)
C2 0.0324(12) 0.0304(12) 0.0329(13) 0.0073(10) -0.0021(10) -0.0031(10)
O2 0.0481(11) 0.0294(10) 0.0411(10) -0.0020(8) 0.0020(8) 0.0030(8)
C3 0.0257(11) 0.0370(13) 0.0382(13) 0.0082(10) -0.0021(11) 0.0016(11)
C4 0.0272(12) 0.0345(14) 0.0359(13) 0.0046(10) 0.0034(10) 0.0045(10)
C6 0.0229(11) 0.0365(13) 0.0340(12) 0.0037(11) 0.0024(9) 0.0011(10)
C5 0.0269(11) 0.0296(12) 0.0287(12) 0.0050(9) 0.0003(9) -0.0007(10)
C7 0.0307(12) 0.0387(14) 0.0317(12) 0.0014(10) 0.0035(11) 0.0042(11)
C9 0.0300(12) 0.0307(12) 0.0269(12) -0.0020(10) 0.0029(9) 0.0006(9)
C8 0.0251(12) 0.0467(15) 0.0321(12) 0.0024(11) 0.0028(10) -0.0026(11)

loop_
_atom_type_symbol
_atom_type_description
_atom_type_scat_dispersion_real
_atom_type_scat_dispersion_imag
_atom_type_scat_source
C C 0.0181 0.0091 'International Tables Vol C Tables 4.2.6.8 and 6.1.1.4'
H H 0.0000 0.0000 'International Tables Vol C Tables 4.2.6.8 and 6.1.1.4'
N N 0.0311 0.0180 'International Tables Vol C Tables 4.2.6.8 and 6.1.1.4'
O O 0.0492 0.0322 'International Tables Vol C Tables 4.2.6.8 and 6.1.1.4'
S S 0.3331 0.5567 'International Tables Vol C Tables 4.2.6.8 and 6.1.1.4'

loop_
_exptl_crystal_face_index_h
_exptl_crystal_face_index_k
_exptl_crystal_face_index_l
_exptl_crystal_face_perp_dist
0 -9 3 0.0321
1 -1 9 0.0405
2 -7 2 0.0668
-2 6 -6 0.0274
0 0 9 0.0430
0 0 -9 0.0316
2 -7 -4 0.0781
-2 6 5 0.0397
-4 -2 -1 0.0587
4 0 2 0.0989
0 8 -3 0.0160

loop_
_geom_angle_atom_site_label_1
_geom_angle_atom_site_label_2
_geom_angle_atom_site_label_3
_geom_angle
_geom_angle_site_symmetry_1
_geom_angle_site_symmetry_3
_geom_angle_publ_flag
O2 S1 O1 118.08(12) . . ?
O2 S1 N1 112.07(11) . . ?
O1 S1 N1 105.76(11) . . ?
O2 S1 C5 108.97(12) . . ?
O1 S1 C5 109.03(11) . . ?
N1 S1 C5 101.64(11) . . ?
C9 N1 C8 59.33(15) . . ?
C9 N1 S1 114.49(16) . . ?
C8 N1 S1 116.40(17) . . ?
C2 C1 H1A 109.5 . . ?
C2 C1 H1B 109.5 . . ?
H1A C1 H1B 109.5 . . ?
C2 C1 H1C 109.5 . . ?
H1A C1 H1C 109.5 . . ?
H1B C1 H1C 109.5 . . ?
C9 C10 C11 110.1(2) . . ?
C9 C10 C12 108.8(2) . . ?
C11 C10 C12 111.9(2) . . ?
C9 C10 H10 108.6 . . ?
C11 C10 H10 108.6 . . ?
C12 C10 H10 108.6 . . ?
C10 C11 H11A 109.5 . . ?
C10 C11 H11B 109.5 . . ?
H11A C11 H11B 109.5 . . ?
C10 C11 H11C 109.5 . . ?
H11A C11 H11C 109.5 . . ?
H11B C11 H11C 109.5 . . ?
C10 C12 H12A 109.5 . . ?
C10 C12 H12B 109.5 . . ?
H12A C12 H12B 109.5 . . ?
C10 C12 H12C 109.5 . . ?
H12A C12 H12C 109.5 . . ?
H12B C12 H12C 109.5 . . ?
C3 C2 C7 117.9(2) . . ?
C3 C2 C1 121.8(2) . . ?
C7 C2 C1 120.2(2) . . ?
C4 C3 C2 122.2(2) . . ?
C4 C3 H3 118.9 . . ?
C2 C3 H3 118.9 . . ?
C3 C4 C5 118.6(2) . . ?
C3 C4 H4 120.7 . . ?
C5 C4 H4 120.7 . . ?
C7 C6 C5 119.9(2) . . ?
C7 C6 H6 120.1 . . ?
C5 C6 H6 120.1 . . ?
C6 C5 C4 120.7(2) . . ?
C6 C5 S1 118.71(19) . . ?
C4 C5 S1 120.61(19) . . ?
C6 C7 C2 120.8(2) . . ?
C6 C7 H7 119.6 . . ?
C2 C7 H7 119.6 . . ?
C8 C9 N1 60.47(15) . . ?
C8 C9 C10 124.2(2) . . ?
N1 C9 C10 116.2(2) . . ?
C8 C9 H9 114.9 . . ?
N1 C9 H9 114.9 . . ?
C10 C9 H9 114.9 . . ?
C9 C8 N1 60.21(15) . . ?
C9 C8 H8A 117.8 . . ?
N1 C8 H8A 117.8 . . ?
C9 C8 H8AB 117.8 . . ?
N1 C8 H8AB 117.8 . . ?
H8A C8 H8AB 114.9 . . ?

loop_
_geom_bond_atom_site_label_1
_geom_bond_atom_site_label_2
_geom_bond_distance
_geom_bond_site_symmetry_2
_geom_bond_publ_flag
S1 O2 1.437(2) . ?
S1 O1 1.4377(18) . ?
S1 N1 1.664(2) . ?
S1 C5 1.757(2) . ?
N1 C9 1.494(3) . ?
N1 C8 1.498(3) . ?
C1 C2 1.504(4) . ?
C1 H1A 0.9800 . ?
C1 H1B 0.9800 . ?
C1 H1C 0.9800 . ?
C10 C9 1.503(3) . ?
C10 C11 1.519(4) . ?
C10 C12 1.530(3) . ?
C10 H10 1.0000 . ?
C11 H11A 0.9800 . ?
C11 H11B 0.9800 . ?
C11 H11C 0.9800 . ?
C12 H12A 0.9800 . ?
C12 H12B 0.9800 . ?
C12 H12C 0.9800 . ?
C2 C3 1.392(4) . ?
C2 C7 1.405(4) . ?
C3 C4 1.384(4) . ?
C3 H3 0.9500 . ?
C4 C5 1.393(3) . ?
C4 H4 0.9500 . ?
C6 C7 1.379(4) . ?
C6 C5 1.389(3) . ?
C6 H6 0.9500 . ?
C7 H7 0.9500 . ?
C9 C8 1.480(3) . ?
C9 H9 1.0000 . ?
C8 H8A 0.9900 . ?
C8 H8AB 0.9900 . ?

loop_
_exptl_oxdiff_crystal_face_indexfrac_h
_exptl_oxdiff_crystal_face_indexfrac_k
_exptl_oxdiff_crystal_face_indexfrac_l
_exptl_oxdiff_crystal_face_x
_exptl_oxdiff_crystal_face_y
_exptl_oxdiff_crystal_face_z
-0.1332 -8.5316 2.8458 -0.2476 0.4569 -0.8544
0.5508 -0.7548 9.0659 -0.7116 -0.4904 -0.5031
2.0679 -7.4692 2.0504 0.1409 0.0754 -0.9871
-1.6282 6.0306 -5.7251 0.2487 0.1364 0.9589
-0.0471 -0.1658 9.1808 -0.8105 -0.4412 -0.3854
0.0638 0.1061 -9.1812 0.8131 0.4426 0.3781
1.9388 -6.7825 -4.1349 0.6620 0.3592 -0.6578
-1.7703 6.1344 5.3886 -0.7456 -0.4048 0.5294
-3.9352 -1.8265 -1.4176 -0.4460 0.8194 0.3602
3.9657 -0.0238 2.0656 0.3983 -0.7312 -0.5538
-0.1274 8.4922 -2.9676 0.2203 -0.4068 0.8866
